data_4129857
loop_
_publ_author_name
'Brewitz, Lennart'
'Arteaga, Fernando Arteaga'
'Yin, Liang'
'Alagiri, Kaliyamoorthy'
'Kumagai, Naoya'
'Shibasaki, Masakatsu'

_publ_section_title
;
 Direct Catalytic Asymmetric Mannich-Type Reaction of \a- and
 \b-Fluorinated Amides.
;
_journal_issue 50
_journal_name_full 'Journal of the American Chemical Society'
_journal_page_first 15929
_journal_page_last 15939
_journal_paper_doi 10.1021/jacs.5b11064
_journal_volume 137
_journal_year 2015
_chemical_absolute_configuration 'CHOOSE rm ad rmad syn or unk'
_chemical_formula_moiety 'C23 H24 F5 N3 O3'
_chemical_formula_sum 'C23 H24 F5 N3 O3'
_chemical_formula_weight 485.45
_space_group_crystal_system orthorhombic
_space_group_IT_number 19
_space_group_name_Hall 'P 2ac 2ab'
_space_group_name_H-M_alt 'P 21 21 21'
_atom_sites_solution_hydrogens geom
_atom_sites_solution_primary direct
_atom_sites_solution_secondary difmap
_cell_angle_alpha 90.0000
_cell_angle_beta 90.0000
_cell_angle_gamma 90.0000
_cell_formula_units_Z 4
_cell_length_a 11.4578
_cell_length_b 11.6088
_cell_length_c 18.7145
_cell_measurement_reflns_used 14074
_cell_measurement_temperature 296
_cell_measurement_theta_max 68.16
_cell_measurement_theta_min 3.81
_cell_volume 2489.240
_computing_cell_refinement 'RAPID AUTO'
_computing_data_collection 'RAPID AUTO (Rigaku, ????)'
_computing_data_reduction 'RAPID AUTO'
_computing_molecular_graphics 'CrystalStructure 4.1'
_computing_publication_material 'CrystalStructure 4.1 (Rigaku, 2014)'
_computing_structure_refinement 'SHELXL2013 (Sheldrick, 2008)'
_computing_structure_solution 'SHELXS2013 (Sheldrick, 2008)'
_diffrn_ambient_temperature 296
_diffrn_detector_area_resol_mean 10.000
_diffrn_measured_fraction_theta_full 1.000
_diffrn_measured_fraction_theta_max 1.000
_diffrn_measurement_device_type 'Rigaku R-AXIS RAPID'
_diffrn_measurement_method \w
_diffrn_radiation_type 'Cu K\a'
_diffrn_radiation_wavelength 1.54187
_diffrn_reflns_av_R_equivalents 0.0537
_diffrn_reflns_Laue_measured_fraction_full 1.000
_diffrn_reflns_Laue_measured_fraction_max 1.000
_diffrn_reflns_limit_h_max 13
_diffrn_reflns_limit_h_min -13
_diffrn_reflns_limit_k_max 13
_diffrn_reflns_limit_k_min -13
_diffrn_reflns_limit_l_max 22
_diffrn_reflns_limit_l_min -22
_diffrn_reflns_number 29119
_diffrn_reflns_point_group_measured_fraction_full 1.000
_diffrn_reflns_point_group_measured_fraction_max 1.000
_diffrn_reflns_theta_full 67.687
_diffrn_reflns_theta_max 68.238
_diffrn_reflns_theta_min 4.482
_diffrn_standards_number 0
_exptl_absorpt_coefficient_mu 0.966
_exptl_absorpt_correction_T_max 0.908
_exptl_absorpt_correction_T_min 0.683
_exptl_absorpt_correction_type multi-scan
_exptl_absorpt_process_details 'ABSCOR (Rigaku, 1995)'
_exptl_crystal_colour unknown
_exptl_crystal_density_diffrn 1.295
_exptl_crystal_density_method 'not measured'
_exptl_crystal_description unknown
_exptl_crystal_F_000 1008.00
_exptl_crystal_size_max 0.100
_exptl_crystal_size_mid 0.100
_exptl_crystal_size_min 0.100
_refine_diff_density_max 0.29
_refine_diff_density_min -0.17
_refine_ls_abs_structure_details
;
 Flack x determined using 1153 quotients [(I+)-(I-)]/[(I+)+(I-)]
 (Parsons and Flack (2004), Acta Cryst. A60, s61).
;
_refine_ls_abs_structure_Flack -0.10(6)
_refine_ls_extinction_coef 0.0031(7)
_refine_ls_extinction_method SHELXL
_refine_ls_goodness_of_fit_ref 1.030
_refine_ls_hydrogen_treatment constr
_refine_ls_number_parameters 308
_refine_ls_number_reflns 4553
_refine_ls_number_restraints 0
_refine_ls_R_factor_all 0.0696
_refine_ls_R_factor_gt 0.0549
_refine_ls_shift/su_max 0.003
_refine_ls_structure_factor_coef Fsqd
_refine_ls_weighting_details 'w = 1/[\s^2^(Fo^2^)+(0.1106P)^2^+0.0000P] where P=(Fo^2^+2Fc^2^)/3'
_refine_ls_weighting_scheme calc
_refine_ls_wR_factor_gt 0.1607
_refine_ls_wR_factor_ref 0.1742
_reflns_number_gt 3217
_reflns_number_total 4553
_reflns_threshold_expression F^2^>2.0\s(F^2^)
_cod_data_source_file ja5b11064_si_006.cif
_cod_data_source_block 20150916-3
_cod_original_cell_volume 2489.2466
_cod_database_code 4129857
_shelxl_res_file
;
TITL 20150916-3
CELL  1.54187 11.45781 11.60882 18.71450 90.00000 90.00000 90.00000
ZERR  4 0.00000 0.00000 0.00000 0.00000 0.00000 0.00000
LATT -1
SYMM .50+X, .50-Y,    -Z
SYMM    -X, .50+Y, .50-Z
SYMM .50-X,    -Y, .50+Z
SFAC C H O N F
UNIT 92 96 12 12 20
L.S. 10
FMAP 2
PLAN -21
WPDB -2
HTAB
BOND $H
CONF
LIST 4
TEMP 23.0
ACTA
SIZE 0.100 0.100 0.100
WGHT    0.110600
EXTI    0.003130
FVAR       0.93803
F1    5    0.763430    0.912258    0.052598    11.00000    0.13042    0.12259 =
         0.10006   -0.03391    0.01470    0.01627
F3    5    0.764209    0.947842   -0.096945    11.00000    0.26990    0.10173 =
         0.13678    0.02896   -0.09427   -0.01376
F4    5    0.943370    0.990021   -0.085545    11.00000    0.23176    0.13575 =
         0.13261    0.04412    0.03244   -0.02759
F5    5    0.814822    1.083771   -0.028928    11.00000    0.30069    0.07128 =
         0.18482   -0.01071   -0.03019    0.01371
F11   5    0.950116    0.939343    0.047851    11.00000    0.14002    0.10026 =
         0.09547   -0.02221   -0.01949   -0.02195
O2    3    0.680237    0.727637   -0.037485    11.00000    0.07054    0.10261 =
         0.07031   -0.00190   -0.00459    0.00624
O9    3    1.054512    0.703209    0.211322    11.00000    0.08649    0.14387 =
         0.06763    0.03488   -0.01777   -0.02640
O10   3    0.868096    0.641702    0.201531    11.00000    0.08620    0.19195 =
         0.08008    0.04923   -0.00318   -0.03604
N6    4    0.813668    0.668230   -0.116410    11.00000    0.07419    0.08067 =
         0.06758   -0.01537   -0.00979   -0.00200
N7    4    1.003273    0.741645   -0.146516    11.00000    0.08298    0.12572 =
         0.06266   -0.00569    0.00347   -0.01164
N8    4    0.962519    0.721803    0.109272    11.00000    0.06982    0.11687 =
         0.05595    0.01878   -0.00638   -0.02332
AFIX  43
H8    2    1.021662    0.762290    0.096238    11.00000   -1.20000
AFIX   0
C12   1    0.729823    0.585827   -0.149512    11.00000    0.08304    0.09228 =
         0.10199   -0.02346   -0.02109   -0.00600
AFIX  23
H12A  2    0.672684    0.626146   -0.178446    11.00000   -1.20000
H12B  2    0.689406    0.541475   -0.113218    11.00000   -1.20000
AFIX   0
C13   1    0.805667    0.508951   -0.195199    11.00000    0.11575    0.12660 =
         0.14939   -0.07461   -0.00909   -0.00620
AFIX  23
H13A  2    0.817325    0.434778   -0.172426    11.00000   -1.20000
H13B  2    0.770508    0.496849   -0.241748    11.00000   -1.20000
AFIX   0
C14   1    0.919581    0.572831   -0.202027    11.00000    0.09056    0.13286 =
         0.09085   -0.04321   -0.00896    0.01612
C15   1    0.921250    0.664902   -0.154396    11.00000    0.07351    0.09667 =
         0.06196   -0.01385   -0.00756    0.00492
C16   1    1.013459    0.558150   -0.244550    11.00000    0.12042    0.19297 =
         0.12445   -0.06943    0.00436    0.02164
AFIX  43
H16   2    1.016775    0.497812   -0.277177    11.00000   -1.20000
AFIX   0
C17   1    1.104768    0.635648   -0.238158    11.00000    0.10918    0.24051 =
         0.09892   -0.03927    0.02690    0.02030
AFIX  43
H17   2    1.170555    0.627282   -0.266798    11.00000   -1.20000
AFIX   0
C18   1    1.099170    0.725313   -0.189657    11.00000    0.09150    0.16549 =
         0.07344   -0.00404    0.00548   -0.00776
AFIX  43
H18   2    1.161824    0.775914   -0.186083    11.00000   -1.20000
AFIX   0
C19   1    0.843535    0.979436   -0.051362    11.00000    0.20297    0.07187 =
         0.09818   -0.00279   -0.01744   -0.00298
C20   1    0.857053    0.897070    0.010570    11.00000    0.10254    0.08980 =
         0.06519   -0.01809   -0.00538   -0.00299
C21   1    0.876428    0.773247   -0.007666    11.00000    0.07532    0.07408 =
         0.05056   -0.00051   -0.00269   -0.00704
AFIX  13
H21   2    0.952615    0.765210   -0.030938    11.00000   -1.20000
AFIX   0
C22   1    0.782814    0.724618   -0.056621    11.00000    0.06943    0.07154 =
         0.05966    0.00031   -0.00327    0.00283
C23   1    0.872563    0.693647    0.058892    11.00000    0.07215    0.10613 =
         0.06561    0.01924   -0.00821   -0.01967
AFIX  13
H23   2    0.796969    0.704468    0.082453    11.00000   -1.20000
AFIX   0
C24   1    0.880765    0.567527    0.034453    11.00000    0.14587    0.09664 =
         0.11629    0.03985   -0.05885   -0.04561
C25   1    0.788128    0.494852    0.038209    11.00000    0.22611    0.15790 =
         0.19044    0.09086   -0.09537   -0.11827
AFIX  43
H25   2    0.718364    0.520946    0.057782    11.00000   -1.20000
AFIX   0
C26   1    0.795936    0.374951    0.011785    11.00000    0.24791    0.16563 =
         0.29354    0.08749   -0.13050   -0.11075
AFIX  43
H26   2    0.734565    0.322534    0.012513    11.00000   -1.20000
AFIX   0
C27   1    0.892824    0.353887   -0.010962    11.00000    0.36408    0.09712 =
         0.39425    0.06685   -0.20939   -0.09879
AFIX  43
H27   2    0.900319    0.277192   -0.024566    11.00000   -1.20000
AFIX   0
C28   1    0.995744    0.415551   -0.021864    11.00000    0.28506    0.10587 =
         0.25411   -0.02550   -0.11081    0.04655
AFIX  43
H28   2    1.062207    0.385402   -0.043404    11.00000   -1.20000
AFIX   0
C29   1    0.986498    0.528281    0.003626    11.00000    0.16252    0.09062 =
         0.16955   -0.00579   -0.04650    0.01185
AFIX  43
H29   2    1.050056    0.577826    0.000347    11.00000   -1.20000
AFIX   0
C30   1    0.994081    0.691270    0.336050    11.00000    0.17606    0.19656 =
         0.06741    0.01294    0.00247    0.00993
AFIX  33
H30A  2    1.009495    0.653603    0.380731    11.00000   -1.20000
H30B  2    1.004803    0.772817    0.341485    11.00000   -1.20000
H30C  2    0.915187    0.675918    0.321641    11.00000   -1.20000
AFIX   0
C31   1    1.075744    0.647114    0.280779    11.00000    0.11202    0.15843 =
         0.07005    0.03633   -0.02275   -0.01329
C32   1    1.199697    0.685513    0.296536    11.00000    0.15590    0.24955 =
         0.11868    0.06317   -0.07437   -0.04733
AFIX  33
H32A  2    1.224349    0.653906    0.341472    11.00000   -1.20000
H32B  2    1.250640    0.658842    0.259322    11.00000   -1.20000
H32C  2    1.202519    0.768082    0.298784    11.00000   -1.20000
AFIX   0
C33   1    1.067135    0.518191    0.272149    11.00000    0.14191    0.14526 =
         0.10871    0.04229   -0.00895   -0.00133
AFIX  33
H33A  2    1.080960    0.481639    0.317378    11.00000   -1.20000
H33B  2    0.990578    0.498309    0.255345    11.00000   -1.20000
H33C  2    1.124389    0.492582    0.238233    11.00000   -1.20000
AFIX   0
C34   1    0.953619    0.684511    0.176767    11.00000    0.07109    0.11929 =
         0.06285    0.02686   -0.00407   -0.01657
HKLF 4
 
REM  20150916-3
REM R1 =  0.0549 for    3217 Fo > 4sig(Fo)  and  0.0696 for all    4553 data
REM    308 parameters refined using      0 restraints
 
END  
     
WGHT      0.1106      0.0000 

REM Instructions for potential hydrogen bonds
EQIV $1 x+1/2, -y+3/2, -z
HTAB N8 O2_$1
EQIV $2 x-1/2, -y+3/2, -z
HTAB C12 O9_$2
EQIV $3 -x+3/2, -y+1, z-1/2
HTAB C13 O10_$3
HTAB C18 O10_$1
HTAB C21 N7
HTAB C30 O10
EQIV $4 -x+2, y-1/2, -z+1/2
HTAB C33 F11_$4
HTAB C33 O10

REM Highest difference peak  0.286,  deepest hole -0.167,  1-sigma level  0.043
Q1    1   0.7044  0.4203  0.0496  11.00000  0.05    0.29
Q2    1   0.9338  0.3343 -0.0270  11.00000  0.05    0.21
Q3    1   0.8189  0.4799  0.0355  11.00000  0.05    0.20
Q4    1   0.8267  0.3745  0.0124  11.00000  0.05    0.18
Q5    1   1.0201  0.4207 -0.0299  11.00000  0.05    0.17
Q6    1   0.9234  0.4046  0.0192  11.00000  0.05    0.17
Q7    1   0.9244  0.5091  0.0380  11.00000  0.05    0.17
Q8    1   0.8204  0.5606  0.0561  11.00000  0.05    0.15
Q9    1   0.7879  0.2994  0.0437  11.00000  0.05    0.13
Q10   1   1.0366  0.7467  0.2968  11.00000  0.05    0.12
Q11   1   1.1663  0.3038 -0.0491  11.00000  0.05    0.12
Q12   1   0.6150  0.5415  0.0046  11.00000  0.05    0.12
Q13   1   1.0203  0.6660 -0.2644  11.00000  0.05    0.12
Q14   1   0.8632  0.5951 -0.2230  11.00000  0.05    0.12
Q15   1   0.9031  1.0994 -0.0541  11.00000  0.05    0.12
Q16   1   1.0659  0.5726 -0.2142  11.00000  0.05    0.12
Q17   1   0.8231  1.1732  0.0244  11.00000  0.05    0.12
Q18   1   0.6393  0.4920  0.0228  11.00000  0.05    0.11
Q19   1   0.7955  0.2710 -0.0237  11.00000  0.05    0.11
Q20   1   1.1249  0.3570  0.0382  11.00000  0.05    0.11
Q21   1   0.9184  1.1101 -0.0368  11.00000  0.05    0.11
;

loop_
_symmetry_equiv_pos_site_id
_space_group_symop_operation_xyz
1 +X,+Y,+Z
2 1/2+X,1/2-Y,-Z
3 -X,1/2+Y,1/2-Z
4 1/2-X,-Y,1/2+Z

loop_
_atom_site_label
_atom_site_type_symbol
_atom_site_fract_x
_atom_site_fract_y
_atom_site_fract_z
_atom_site_U_iso_or_equiv
_atom_site_adp_type
_atom_site_occupancy
_atom_site_site_symmetry_multiplicity
_atom_site_calc_flag
_atom_site_refinement_flags
F1 F 0.7634(3) 0.9123(3) 0.05260(17) 0.1177(10) Uani 1 4 d .
F3 F 0.7642(4) 0.9478(3) -0.0969(2) 0.1695(18) Uani 1 4 d .
F4 F 0.9434(5) 0.9900(4) -0.0856(2) 0.1667(17) Uani 1 4 d .
F5 F 0.8148(6) 1.0838(3) -0.0289(3) 0.186(2) Uani 1 4 d .
F11 F 0.9501(3) 0.9393(3) 0.04785(16) 0.1119(9) Uani 1 4 d .
O2 O 0.6802(2) 0.7276(3) -0.03748(15) 0.0812(7) Uani 1 4 d .
O9 O 1.0545(3) 0.7032(3) 0.21132(15) 0.0993(10) Uani 1 4 d .
O10 O 0.8681(3) 0.6417(4) 0.20153(17) 0.1194(14) Uani 1 4 d .
N6 N 0.8137(3) 0.6682(3) -0.11641(16) 0.0741(8) Uani 1 4 d .
N7 N 1.0033(3) 0.7416(4) -0.14652(18) 0.0905(10) Uani 1 4 d .
N8 N 0.9625(3) 0.7218(3) 0.10927(16) 0.0809(9) Uani 1 4 d .
C12 C 0.7298(4) 0.5858(4) -0.1495(3) 0.0924(13) Uani 1 4 d .
C13 C 0.8057(5) 0.5090(6) -0.1952(4) 0.131(2) Uani 1 4 d .
C14 C 0.9196(4) 0.5728(6) -0.2020(3) 0.1048(16) Uani 1 4 d .
C15 C 0.9213(4) 0.6649(4) -0.1544(2) 0.0774(10) Uani 1 4 d .
C16 C 1.0135(7) 0.5582(8) -0.2445(4) 0.146(3) Uani 1 4 d .
C17 C 1.1048(6) 0.6357(9) -0.2382(4) 0.150(3) Uani 1 4 d .
C18 C 1.0992(5) 0.7253(6) -0.1897(3) 0.1101(16) Uani 1 4 d .
C19 C 0.8435(8) 0.9794(4) -0.0514(4) 0.124(2) Uani 1 4 d .
C20 C 0.8570(4) 0.8971(4) 0.0106(2) 0.0858(12) Uani 1 4 d .
C21 C 0.8764(4) 0.7732(3) -0.00767(17) 0.0667(8) Uani 1 4 d .
C22 C 0.7828(3) 0.7246(3) -0.05662(19) 0.0669(8) Uani 1 4 d .
C23 C 0.8726(4) 0.6936(4) 0.0589(2) 0.0813(11) Uani 1 4 d .
C24 C 0.8808(7) 0.5675(5) 0.0345(4) 0.120(2) Uani 1 4 d .
C25 C 0.7881(9) 0.4949(8) 0.0382(5) 0.191(5) Uani 1 4 d .
C26 C 0.7959(13) 0.3750(13) 0.0118(10) 0.236(9) Uani 1 4 d .
C27 C 0.8928(17) 0.3539(10) -0.0110(12) 0.285(13) Uani 1 4 d .
C28 C 0.9957(12) 0.4155(8) -0.0219(7) 0.215(5) Uani 1 4 d .
C29 C 0.9865(8) 0.5283(5) 0.0036(5) 0.141(2) Uani 1 4 d .
C30 C 0.9941(6) 0.6913(8) 0.3361(3) 0.147(2) Uani 1 4 d .
C31 C 1.0757(5) 0.6471(6) 0.2808(3) 0.1135(19) Uani 1 4 d .
C32 C 1.1997(7) 0.6855(9) 0.2965(4) 0.175(4) Uani 1 4 d .
C33 C 1.0671(6) 0.5182(6) 0.2722(4) 0.132(2) Uani 1 4 d .
C34 C 0.9536(4) 0.6845(5) 0.1768(2) 0.0844(12) Uani 1 4 d .
H8 H 1.02166 0.76229 0.09624 0.0970 Uiso 1 4 calc R
H12A H 0.67268 0.62615 -0.17845 0.1109 Uiso 1 4 calc R
H12B H 0.68941 0.54147 -0.11322 0.1109 Uiso 1 4 calc R
H13A H 0.81732 0.43478 -0.17243 0.1567 Uiso 1 4 calc R
H13B H 0.77051 0.49685 -0.24175 0.1567 Uiso 1 4 calc R
H16 H 1.01677 0.49781 -0.27718 0.1751 Uiso 1 4 calc R
H17 H 1.17055 0.62728 -0.2668 0.1794 Uiso 1 4 calc R
H18 H 1.16182 0.77591 -0.18608 0.1322 Uiso 1 4 calc R
H21 H 0.95262 0.76521 -0.03094 0.0800 Uiso 1 4 calc R
H23 H 0.79697 0.70447 0.08245 0.0975 Uiso 1 4 calc R
H25 H 0.71836 0.52095 0.05778 0.2298 Uiso 1 4 calc R
H26 H 0.73457 0.32253 0.01251 0.2828 Uiso 1 4 calc R
H27 H 0.90032 0.27719 -0.02457 0.3422 Uiso 1 4 calc R
H28 H 1.06221 0.3854 -0.0434 0.2580 Uiso 1 4 calc R
H29 H 1.05006 0.57783 0.00035 0.1691 Uiso 1 4 calc R
H30A H 1.0095 0.6536 0.38073 0.1760 Uiso 1 4 calc R
H30B H 1.0048 0.77282 0.34149 0.1760 Uiso 1 4 calc R
H30C H 0.91519 0.67592 0.32164 0.1760 Uiso 1 4 calc R
H32A H 1.22435 0.65391 0.34147 0.2096 Uiso 1 4 calc R
H32B H 1.25064 0.65884 0.25932 0.2096 Uiso 1 4 calc R
H32C H 1.20252 0.76808 0.29878 0.2096 Uiso 1 4 calc R
H33A H 1.08096 0.48164 0.31738 0.1583 Uiso 1 4 calc R
H33B H 0.99058 0.49831 0.25534 0.1583 Uiso 1 4 calc R
H33C H 1.12439 0.49258 0.23823 0.1583 Uiso 1 4 calc R

loop_
_atom_site_aniso_label
_atom_site_aniso_U_11
_atom_site_aniso_U_22
_atom_site_aniso_U_33
_atom_site_aniso_U_12
_atom_site_aniso_U_13
_atom_site_aniso_U_23
F1 0.130(2) 0.123(2) 0.100(2) 0.0163(18) 0.0147(18) -0.0339(16)
F3 0.270(5) 0.102(2) 0.137(3) -0.014(3) -0.094(3) 0.029(2)
F4 0.232(4) 0.136(3) 0.133(3) -0.028(3) 0.032(3) 0.044(2)
F5 0.301(6) 0.0713(18) 0.185(4) 0.014(3) -0.030(4) -0.011(2)
F11 0.140(2) 0.1003(17) 0.0955(17) -0.0220(17) -0.0195(18) -0.0222(14)
O2 0.0705(16) 0.1026(19) 0.0703(15) 0.0062(14) -0.0046(13) -0.0019(13)
O9 0.0865(18) 0.144(3) 0.0676(15) -0.0264(19) -0.0178(14) 0.0349(17)
O10 0.086(2) 0.192(4) 0.080(2) -0.036(2) -0.0032(16) 0.049(2)
N6 0.0742(18) 0.0807(19) 0.0676(17) -0.0020(15) -0.0098(16) -0.0154(15)
N7 0.083(2) 0.126(3) 0.0627(18) -0.012(2) 0.0035(17) -0.0057(18)
N8 0.0698(17) 0.117(2) 0.0560(15) -0.0233(18) -0.0064(14) 0.0188(17)
C12 0.083(3) 0.092(3) 0.102(3) -0.006(2) -0.021(2) -0.023(2)
C13 0.116(4) 0.127(4) 0.149(5) -0.006(4) -0.009(4) -0.075(4)
C14 0.091(3) 0.133(4) 0.091(3) 0.016(3) -0.009(2) -0.043(3)
C15 0.074(2) 0.097(3) 0.062(2) 0.005(2) -0.0076(18) -0.0138(19)
C16 0.120(5) 0.193(7) 0.124(5) 0.022(5) 0.004(4) -0.069(5)
C17 0.109(4) 0.241(9) 0.099(4) 0.020(5) 0.027(4) -0.039(5)
C18 0.091(3) 0.165(5) 0.073(3) -0.008(3) 0.005(2) -0.004(3)
C19 0.203(7) 0.072(3) 0.098(4) -0.003(4) -0.017(5) -0.003(2)
C20 0.103(3) 0.090(3) 0.065(2) -0.003(2) -0.005(2) -0.0181(19)
C21 0.075(2) 0.074(2) 0.0506(16) -0.0070(18) -0.0027(16) -0.0005(15)
C22 0.069(2) 0.0715(19) 0.0597(19) 0.0028(17) -0.0033(17) 0.0003(15)
C23 0.072(2) 0.106(3) 0.066(2) -0.020(2) -0.0082(19) 0.019(2)
C24 0.146(5) 0.097(3) 0.116(4) -0.046(4) -0.059(4) 0.040(3)
C25 0.226(9) 0.158(6) 0.190(7) -0.118(7) -0.095(7) 0.091(6)
C26 0.248(14) 0.166(10) 0.294(16) -0.111(11) -0.131(15) 0.087(10)
C27 0.36(2) 0.097(6) 0.39(3) -0.099(12) -0.21(2) 0.067(10)
C28 0.285(13) 0.106(6) 0.254(12) 0.047(7) -0.111(11) -0.025(6)
C29 0.163(7) 0.091(4) 0.170(6) 0.012(4) -0.047(6) -0.006(4)
C30 0.176(6) 0.197(7) 0.067(3) 0.010(6) 0.002(4) 0.013(4)
C31 0.112(4) 0.158(5) 0.070(3) -0.013(3) -0.023(3) 0.036(3)
C32 0.156(5) 0.250(10) 0.119(5) -0.047(7) -0.074(5) 0.063(6)
C33 0.142(5) 0.145(5) 0.109(4) -0.001(4) -0.009(4) 0.042(4)
C34 0.071(2) 0.119(3) 0.063(2) -0.017(2) -0.0041(19) 0.027(2)

loop_
_atom_type_symbol
_atom_type_description
_atom_type_scat_dispersion_real
_atom_type_scat_dispersion_imag
_atom_type_scat_source
C C 0.0181 0.0091
;
International Tables for Crystallography
(Vol. C, Tables 4.2.6.8 and 6.1.1.4)
;
H H 0.0000 0.0000
;
International Tables for Crystallography
(Vol. C, Table 6.1.1.4)
;
O O 0.0492 0.0322
;
International Tables for Crystallography
(Vol. C, Tables 4.2.6.8 and 6.1.1.4)
;
N N 0.0311 0.0180
;
International Tables for Crystallography
(Vol. C, Tables 4.2.6.8 and 6.1.1.4)
;
F F 0.0727 0.0534
;
International Tables for Crystallography
(Vol. C, Tables 4.2.6.8 and 6.1.1.4)
;

loop_
_geom_angle_atom_site_label_1
_geom_angle_atom_site_label_2
_geom_angle_atom_site_label_3
_geom_angle
_geom_angle_publ_flag
C31 O9 C34 119.7(4) yes
C12 N6 C15 109.5(3) yes
C12 N6 C22 119.3(3) yes
C15 N6 C22 131.1(3) yes
C15 N7 C18 114.5(4) yes
C23 N8 C34 119.4(3) yes
N6 C12 C13 104.1(4) yes
C12 C13 C14 104.8(5) yes
C13 C14 C15 109.6(4) yes
C13 C14 C16 132.7(6) yes
C15 C14 C16 117.6(6) yes
N6 C15 N7 123.3(4) yes
N6 C15 C14 109.2(4) yes
N7 C15 C14 127.4(4) yes
C14 C16 C17 118.0(8) yes
C16 C17 C18 120.7(6) yes
N7 C18 C17 121.7(6) yes
F3 C19 F4 108.4(6) yes
F3 C19 F5 107.0(6) yes
F3 C19 C20 113.4(5) yes
F4 C19 F5 106.5(5) yes
F4 C19 C20 110.1(6) yes
F5 C19 C20 111.2(5) yes
F1 C20 F11 106.1(3) yes
F1 C20 C19 106.5(5) yes
F1 C20 C21 112.3(4) yes
F11 C20 C19 104.2(4) yes
F11 C20 C21 110.3(4) yes
C19 C20 C21 116.7(4) yes
C20 C21 C22 113.0(3) yes
C20 C21 C23 112.7(3) yes
C22 C21 C23 104.0(3) yes
O2 C22 N6 120.5(3) yes
O2 C22 C21 119.3(3) yes
N6 C22 C21 119.8(3) yes
N8 C23 C21 111.8(3) yes
N8 C23 C24 111.6(4) yes
C21 C23 C24 109.1(4) yes
C23 C24 C25 121.9(7) yes
C23 C24 C29 118.7(6) yes
C25 C24 C29 119.3(7) yes
C24 C25 C26 121.3(10) yes
C25 C26 C27 111.2(13) yes
C26 C27 C28 136.2(13) yes
C27 C28 C29 111.5(11) yes
C24 C29 C28 120.3(9) yes
O9 C31 C30 110.9(5) yes
O9 C31 C32 101.3(5) yes
O9 C31 C33 109.5(5) yes
C30 C31 C32 110.7(6) yes
C30 C31 C33 112.1(6) yes
C32 C31 C33 111.9(6) yes
O9 C34 O10 126.0(4) yes
O9 C34 N8 109.7(4) yes
O10 C34 N8 124.3(4) yes
C23 N8 H8 120.283 no
C34 N8 H8 120.274 no
N6 C12 H12A 110.939 no
N6 C12 H12B 110.941 no
C13 C12 H12A 110.931 no
C13 C12 H12B 110.929 no
H12A C12 H12B 108.961 no
C12 C13 H13A 110.787 no
C12 C13 H13B 110.787 no
C14 C13 H13A 110.794 no
C14 C13 H13B 110.786 no
H13A C13 H13B 108.855 no
C14 C16 H16 121.000 no
C17 C16 H16 121.006 no
C16 C17 H17 119.642 no
C18 C17 H17 119.649 no
N7 C18 H18 119.136 no
C17 C18 H18 119.145 no
C20 C21 H21 108.999 no
C22 C21 H21 109.000 no
C23 C21 H21 108.994 no
N8 C23 H23 108.066 no
C21 C23 H23 108.067 no
C24 C23 H23 108.067 no
C24 C25 H25 119.335 no
C26 C25 H25 119.339 no
C25 C26 H26 124.395 no
C27 C26 H26 124.385 no
C26 C27 H27 111.925 no
C28 C27 H27 111.914 no
C27 C28 H28 124.243 no
C29 C28 H28 124.237 no
C24 C29 H29 119.830 no
C28 C29 H29 119.836 no
C31 C30 H30A 109.466 no
C31 C30 H30B 109.478 no
C31 C30 H30C 109.469 no
H30A C30 H30B 109.468 no
H30A C30 H30C 109.476 no
H30B C30 H30C 109.470 no
C31 C32 H32A 109.474 no
C31 C32 H32B 109.466 no
C31 C32 H32C 109.468 no
H32A C32 H32B 109.477 no
H32A C32 H32C 109.478 no
H32B C32 H32C 109.464 no
C31 C33 H33A 109.469 no
C31 C33 H33B 109.472 no
C31 C33 H33C 109.470 no
H33A C33 H33B 109.482 no
H33A C33 H33C 109.470 no
H33B C33 H33C 109.465 no

loop_
_geom_bond_atom_site_label_1
_geom_bond_atom_site_label_2
_geom_bond_distance
_geom_bond_publ_flag
F1 C20 1.342(6) yes
F3 C19 1.299(9) yes
F4 C19 1.316(10) yes
F5 C19 1.323(7) yes
F11 C20 1.366(6) yes
O2 C22 1.229(5) yes
O9 C31 1.474(6) yes
O9 C34 1.342(5) yes
O10 C34 1.192(6) yes
N6 C12 1.491(6) yes
N6 C15 1.423(5) yes
N6 C22 1.344(5) yes
N7 C15 1.303(6) yes
N7 C18 1.377(6) yes
N8 C23 1.435(5) yes
N8 C34 1.339(5) yes
C12 C13 1.511(8) yes
C13 C14 1.507(8) yes
C14 C15 1.392(7) yes
C14 C16 1.349(9) yes
C16 C17 1.385(12) yes
C17 C18 1.383(11) yes
C19 C20 1.510(8) yes
C20 C21 1.494(6) yes
C21 C22 1.519(5) yes
C21 C23 1.552(5) yes
C23 C24 1.537(8) yes
C24 C25 1.358(12) yes
C24 C29 1.417(12) yes
C25 C26 1.480(19) yes
C26 C27 1.21(2) yes
C27 C28 1.39(2) yes
C28 C29 1.397(11) yes
C30 C31 1.486(9) yes
C31 C32 1.518(10) yes
C31 C33 1.509(10) yes
N8 H8 0.860 no
C12 H12A 0.970 no
C12 H12B 0.970 no
C13 H13A 0.970 no
C13 H13B 0.970 no
C16 H16 0.930 no
C17 H17 0.930 no
C18 H18 0.930 no
C21 H21 0.980 no
C23 H23 0.980 no
C25 H25 0.930 no
C26 H26 0.930 no
C27 H27 0.930 no
C28 H28 0.930 no
C29 H29 0.930 no
C30 H30A 0.960 no
C30 H30B 0.960 no
C30 H30C 0.960 no
C32 H32A 0.960 no
C32 H32B 0.960 no
C32 H32C 0.960 no
C33 H33A 0.960 no
C33 H33B 0.960 no
C33 H33C 0.960 no

loop_
_geom_contact_atom_site_label_1
_geom_contact_atom_site_label_2
_geom_contact_distance
_geom_contact_publ_flag
_geom_contact_site_symmetry_2
F1 F3 2.829(5) no .
F1 F4 3.428(6) no .
F1 F5 2.577(5) no .
F1 O2 2.889(4) no .
F1 N8 3.349(5) no .
F1 C22 2.995(5) no .
F1 C23 2.832(6) no .
F3 F11 3.448(6) no .
F3 O2 2.949(5) no .
F3 N6 3.315(5) no .
F3 C21 2.924(5) no .
F3 C22 2.707(5) no .
F4 F11 2.566(5) no .
F4 N7 3.176(6) no .
F4 C21 3.007(6) no .
F5 F11 2.698(6) no .
F11 N8 2.778(5) no .
F11 C23 2.995(5) no .
O2 C12 2.726(6) no .
O2 C15 3.598(5) no .
O2 C19 3.480(7) no .
O2 C20 2.963(6) no .
O2 C23 2.875(5) no .
O2 C24 3.247(7) no .
O2 C25 3.292(10) no .
O9 C23 3.535(5) no .
O10 C23 2.737(5) no .
O10 C24 3.246(7) no .
O10 C30 2.958(7) no .
O10 C31 2.804(6) no .
O10 C33 3.000(8) no .
N6 C16 3.553(8) no .
N6 C20 3.599(5) no .
N6 C23 3.362(5) no .
N6 C24 3.151(7) no .
N6 C25 3.537(10) no .
N6 C29 3.407(9) no .
N7 C16 2.814(10) no .
N7 C21 3.000(5) no .
N7 C22 3.041(5) no .
N8 C20 3.002(6) no .
N8 C25 3.564(10) no .
N8 C29 3.005(8) no .
N8 C31 3.569(6) no .
C14 C18 2.724(8) no .
C15 C17 2.645(8) no .
C15 C21 3.064(5) no .
C15 C29 3.438(9) no .
C19 C22 3.040(7) no .
C21 C25 3.494(10) no .
C21 C29 3.118(8) no .
C22 C24 2.737(8) no .
C22 C25 3.204(10) no .
C22 C29 3.452(9) no .
C24 C27 2.625(14) no .
C24 C34 3.104(8) no .
C25 C28 2.787(17) no .
C26 C29 2.821(17) no .
C30 C34 3.018(7) no .
C33 C34 2.934(9) no .
F1 C18 3.560(6) no 2_465
F1 C29 3.413(10) no 2_465
F4 C16 3.314(9) no 3_754
F5 C26 3.472(16) no 1_565
F5 C27 3.278(13) no 1_565
F11 O2 3.278(4) no 2_565
F11 C33 3.496(8) no 3_755
O2 F11 3.278(4) no 2_465
O2 N8 2.894(4) no 2_465
O2 C21 3.582(5) no 2_465
O9 C12 3.372(6) no 2_565
O10 C13 3.280(7) no 4_665
O10 C18 3.454(7) no 2_465
N8 O2 2.894(4) no 2_565
C12 O9 3.372(6) no 2_465
C13 O10 3.280(7) no 4_664
C16 F4 3.314(9) no 3_744
C18 F1 3.560(6) no 2_565
C18 O10 3.454(7) no 2_565
C21 O2 3.582(5) no 2_565
C26 F5 3.472(16) no 1_545
C27 F5 3.278(13) no 1_545
C29 F1 3.413(10) no 2_565
C33 F11 3.496(8) no 3_745
F1 H8 3.5288 no .
F1 H21 3.1713 no .
F1 H23 2.5057 no .
F3 H21 3.2681 no .
F4 H21 2.8048 no .
F11 H8 2.3909 no .
F11 H21 2.5022 no .
F11 H23 3.3065 no .
O2 H12A 2.8906 no .
O2 H12B 2.5867 no .
O2 H21 3.1536 no .
O2 H23 2.6265 no .
O2 H25 3.0210 no .
O9 H8 2.2914 no .
O9 H30A 3.2633 no .
O9 H30B 2.6290 no .
O9 H30C 2.6289 no .
O9 H32A 3.1697 no .
O9 H32B 2.4743 no .
O9 H32C 2.4743 no .
O9 H33A 3.2631 no .
O9 H33B 2.6217 no .
O9 H33C 2.6217 no .
O10 H8 2.9897 no .
O10 H23 2.4822 no .
O10 H25 3.4851 no .
O10 H30B 3.4104 no .
O10 H30C 2.3455 no .
O10 H33B 2.3988 no .
O10 H33C 3.4773 no .
N6 H13A 2.9061 no .
N6 H13B 3.1153 no .
N6 H21 2.5220 no .
N7 H17 3.2408 no .
N7 H21 2.2562 no .
N7 H29 3.3850 no .
N8 H21 2.6743 no .
N8 H29 2.8203 no .
C13 H16 2.8672 no .
C14 H12A 2.9293 no .
C14 H12B 3.1385 no .
C14 H17 3.1840 no .
C15 H12A 2.9183 no .
C15 H12B 3.1150 no .
C15 H13A 2.9442 no .
C15 H13B 3.0759 no .
C15 H16 3.2000 no .
C15 H17 3.5742 no .
C15 H18 3.1000 no .
C15 H21 2.6122 no .
C15 H29 3.4040 no .
C16 H13A 2.9872 no .
C16 H13B 2.8737 no .
C16 H18 3.2369 no .
C18 H16 3.2479 no .
C18 H21 3.4434 no .
C19 H21 2.8095 no .
C20 H8 2.9285 no .
C20 H23 2.6986 no .
C21 H8 2.5626 no .
C21 H29 3.0211 no .
C22 H12A 2.8456 no .
C22 H12B 2.6053 no .
C22 H23 2.6181 no .
C22 H25 3.2740 no .
C23 H25 2.6723 no .
C23 H29 2.6729 no .
C24 H8 3.0091 no .
C24 H12B 3.5406 no .
C24 H21 2.7279 no .
C24 H26 3.3262 no .
C24 H27 3.5539 no .
C24 H28 3.3038 no .
C25 H12B 3.0990 no .
C25 H23 2.5724 no .
C25 H27 3.0688 no .
C25 H29 3.2306 no .
C26 H12B 3.2711 no .
C26 H13A 3.5254 no .
C26 H28 3.2232 no .
C27 H13A 3.2805 no .
C27 H25 3.0679 no .
C27 H29 3.1700 no .
C28 H13A 3.4884 no .
C28 H26 3.2457 no .
C29 H8 3.2474 no .
C29 H21 2.8521 no .
C29 H23 3.3279 no .
C29 H25 3.2362 no .
C29 H27 3.1225 no .
C30 H32A 2.6757 no .
C30 H32B 3.2932 no .
C30 H32C 2.6430 no .
C30 H33A 2.6524 no .
C30 H33B 2.7020 no .
C30 H33C 3.3016 no .
C32 H30A 2.7146 no .
C32 H30B 2.5926 no .
C32 H30C 3.2954 no .
C32 H33A 2.7576 no .
C32 H33B 3.3254 no .
C32 H33C 2.6366 no .
C33 H30A 2.6526 no .
C33 H30B 3.3063 no .
C33 H30C 2.6910 no .
C33 H32A 2.7222 no .
C33 H32B 2.6729 no .
C33 H32C 3.3272 no .
C34 H23 2.5280 no .
C34 H30B 3.3012 no .
C34 H30C 2.7485 no .
C34 H33B 2.6484 no .
C34 H33C 3.1805 no .
H8 H21 2.5084 no .
H8 H23 2.6730 no .
H8 H29 2.8128 no .
H12A H13A 2.7739 no .
H12A H13B 2.2165 no .
H12B H13A 2.2158 no .
H12B H13B 2.6301 no .
H12B H25 3.2261 no .
H12B H26 3.5020 no .
H13A H16 3.0985 no .
H13A H27 3.4508 no .
H13B H16 2.8985 no .
H16 H17 2.3241 no .
H17 H18 2.2955 no .
H21 H23 2.8602 no .
H21 H29 2.5142 no .
H23 H25 2.3586 no .
H23 H29 3.5960 no .
H25 H26 2.4613 no .
H26 H27 2.0893 no .
H27 H28 2.2678 no .
H28 H29 2.3833 no .
H30A H32A 2.5690 no .
H30A H32B 3.5777 no .
H30A H32C 3.0016 no .
H30A H33A 2.4619 no .
H30A H33B 2.9671 no .
H30A H33C 3.5127 no .
H30B H32A 2.8694 no .
H30B H32B 3.4713 no .
H30B H32C 2.4029 no .
H30B H33A 3.5201 no .
H30B H33B 3.5751 no .
H30C H32A 3.5708 no .
H30C H32C 3.4880 no .
H30C H33A 2.9497 no .
H30C H33B 2.5567 no .
H30C H33C 3.5654 no .
H32A H33A 2.6271 no .
H32A H33C 2.9244 no .
H32B H33A 3.0318 no .
H32B H33B 3.5153 no .
H32B H33C 2.4441 no .
H32C H33C 3.5091 no .
F1 H18 3.5167 no 2_465
F1 H28 3.2959 no 2_465
F1 H29 2.6405 no 2_465
F1 H32A 3.4379 no 3_755
F1 H33A 3.1222 no 3_755
F3 H16 3.4905 no 3_754
F3 H17 3.3765 no 3_754
F3 H29 3.0622 no 2_465
F3 H32B 3.2852 no 2_465
F3 H33C 3.1680 no 2_465
F4 H16 2.6108 no 3_754
F4 H17 3.4464 no 3_754
F4 H25 3.1959 no 2_565
F4 H27 3.5580 no 1_565
F5 H26 3.0215 no 1_565
F5 H27 2.4511 no 1_565
F5 H28 3.2152 no 2_465
F5 H30A 3.5215 no 3_755
F11 H12B 3.0105 no 2_565
F11 H30A 2.8613 no 3_755
F11 H33A 2.5941 no 3_755
O2 H8 2.1271 no 2_465
O2 H21 2.9066 no 2_465
O2 H29 2.7942 no 2_465
O9 H12A 2.4770 no 2_565
O9 H33B 3.5202 no 3_755
O10 H13A 3.2963 no 4_665
O10 H13B 2.4972 no 4_665
O10 H18 2.5661 no 2_465
N6 H8 3.4623 no 2_465
N6 H32B 3.4212 no 2_465
N7 H16 3.3069 no 3_754
N8 H12A 3.2543 no 2_565
N8 H33A 3.3513 no 3_755
C12 H8 3.1291 no 2_465
C12 H30C 3.5050 no 4_664
C12 H32C 3.2829 no 2_465
C12 H33B 3.2407 no 4_664
C13 H18 3.5205 no 3_744
C13 H30C 3.3330 no 4_664
C13 H32C 3.4430 no 2_465
C13 H33B 3.5193 no 4_664
C14 H32C 3.5881 no 2_465
C15 H32B 3.4444 no 2_465
C17 H33C 3.4700 no 4_764
C18 H16 3.4867 no 3_754
C18 H23 3.1347 no 2_565
C19 H16 3.5922 no 3_754
C19 H27 3.5528 no 1_565
C19 H29 3.5581 no 2_465
C20 H29 3.5354 no 2_465
C20 H33A 3.4403 no 3_755
C22 H8 3.0864 no 2_465
C23 H18 3.4090 no 2_465
C27 H30A 3.5495 no 3_745
C27 H30B 3.5101 no 3_745
C30 H12B 3.5526 no 4_665
C31 H12A 3.4394 no 2_565
C32 H12A 3.1241 no 2_565
C33 H12A 3.3485 no 4_665
C33 H17 3.5238 no 4_765
C34 H12A 3.3365 no 2_565
C34 H18 3.3793 no 2_465
C34 H33A 3.4737 no 3_755
H8 O2 2.1271 no 2_565
H8 N6 3.4623 no 2_565
H8 C12 3.1291 no 2_565
H8 C22 3.0865 no 2_565
H8 H12A 2.6530 no 2_565
H8 H12B 2.9975 no 2_565
H8 H33A 3.2373 no 3_755
H12A O9 2.4770 no 2_465
H12A N8 3.2543 no 2_465
H12A C31 3.4394 no 2_465
H12A C32 3.1241 no 2_465
H12A C33 3.3485 no 4_664
H12A C34 3.3365 no 2_465
H12A H8 2.6530 no 2_465
H12A H32B 3.0526 no 2_465
H12A H32C 2.5876 no 2_465
H12A H33A 3.1651 no 4_664
H12A H33B 2.6687 no 4_664
H12B F11 3.0105 no 2_465
H12B C30 3.5526 no 4_664
H12B H8 2.9975 no 2_465
H12B H30A 3.2148 no 4_664
H12B H30C 3.0482 no 4_664
H12B H33A 3.3698 no 4_664
H12B H33B 3.2430 no 4_664
H13A O10 3.2963 no 4_664
H13A H18 3.2357 no 3_744
H13A H30C 2.9599 no 4_664
H13B O10 2.4972 no 4_664
H13B H18 3.0006 no 3_744
H13B H30C 3.1555 no 4_664
H13B H32C 3.0320 no 2_465
H13B H33B 2.9925 no 4_664
H16 F3 3.4905 no 3_744
H16 F4 2.6108 no 3_744
H16 N7 3.3069 no 3_744
H16 C18 3.4867 no 3_744
H16 C19 3.5922 no 3_744
H16 H18 3.3609 no 3_744
H16 H32B 3.2978 no 4_764
H17 F3 3.3765 no 3_744
H17 F4 3.4464 no 3_744
H17 C33 3.5238 no 4_764
H17 H32B 3.4766 no 4_764
H17 H33A 3.4910 no 4_764
H17 H33C 2.7323 no 4_764
H18 F1 3.5167 no 2_565
H18 O10 2.5661 no 2_565
H18 C13 3.5205 no 3_754
H18 C23 3.4090 no 2_565
H18 C34 3.3793 no 2_565
H18 H13A 3.2357 no 3_754
H18 H13B 3.0006 no 3_754
H18 H16 3.3609 no 3_754
H18 H23 2.4922 no 2_565
H18 H25 3.4272 no 2_565
H21 O2 2.9066 no 2_565
H23 C18 3.1347 no 2_465
H23 H18 2.4922 no 2_465
H25 F4 3.1959 no 2_465
H25 H18 3.4272 no 2_465
H26 F5 3.0215 no 1_545
H26 H28 3.1719 no 2_455
H26 H32A 3.3942 no 3_745
H27 F4 3.5580 no 1_545
H27 F5 2.4511 no 1_545
H27 C19 3.5528 no 1_545
H27 H30A 3.2206 no 3_745
H27 H30B 3.5949 no 3_745
H28 F1 3.2959 no 2_565
H28 F5 3.2152 no 2_565
H28 H26 3.1719 no 2_555
H28 H32A 3.2911 no 4_764
H29 F1 2.6405 no 2_565
H29 F3 3.0622 no 2_565
H29 O2 2.7942 no 2_565
H29 C19 3.5581 no 2_565
H29 C20 3.5354 no 2_565
H30A F5 3.5215 no 3_745
H30A F11 2.8613 no 3_745
H30A C27 3.5495 no 3_755
H30A H12B 3.2148 no 4_665
H30A H27 3.2206 no 3_755
H30B C27 3.5101 no 3_755
H30B H27 3.5949 no 3_755
H30B H33B 3.1841 no 3_755
H30B H33C 3.3053 no 3_755
H30C C12 3.5050 no 4_665
H30C C13 3.3330 no 4_665
H30C H12B 3.0482 no 4_665
H30C H13A 2.9599 no 4_665
H30C H13B 3.1555 no 4_665
H32A F1 3.4379 no 3_745
H32A H26 3.3942 no 3_755
H32A H28 3.2911 no 4_765
H32B F3 3.2852 no 2_565
H32B N6 3.4212 no 2_565
H32B C15 3.4444 no 2_565
H32B H12A 3.0526 no 2_565
H32B H16 3.2978 no 4_765
H32B H17 3.4766 no 4_765
H32C C12 3.2829 no 2_565
H32C C13 3.4430 no 2_565
H32C C14 3.5881 no 2_565
H32C H12A 2.5876 no 2_565
H32C H13B 3.0320 no 2_565
H33A F1 3.1222 no 3_745
H33A F11 2.5941 no 3_745
H33A N8 3.3513 no 3_745
H33A C20 3.4403 no 3_745
H33A C34 3.4737 no 3_745
H33A H8 3.2373 no 3_745
H33A H12A 3.1651 no 4_665
H33A H12B 3.3698 no 4_665
H33A H17 3.4910 no 4_765
H33B O9 3.5202 no 3_745
H33B C12 3.2407 no 4_665
H33B C13 3.5193 no 4_665
H33B H12A 2.6687 no 4_665
H33B H12B 3.2430 no 4_665
H33B H13B 2.9925 no 4_665
H33B H30B 3.1841 no 3_745
H33C F3 3.1680 no 2_565
H33C C17 3.4700 no 4_765
H33C H17 2.7323 no 4_765
H33C H30B 3.3053 no 3_745

loop_
_geom_hbond_atom_site_label_D
_geom_hbond_atom_site_label_H
_geom_hbond_atom_site_label_A
_geom_hbond_site_symmetry_A
_geom_hbond_distance_DA
_geom_hbond_distance_DH
_geom_hbond_distance_HA
_geom_hbond_angle_DHA
_geom_hbond_publ_flag
N8 H8 F11 . 2.778(5) 0.860 2.391 107.9 no
N8 H8 O2 2_565 2.894(4) 0.860 2.127 148.2 no

loop_
_geom_torsion_atom_site_label_1
_geom_torsion_atom_site_label_2
_geom_torsion_atom_site_label_3
_geom_torsion_atom_site_label_4
_geom_torsion
_geom_torsion_publ_flag
C31 O9 C34 O10 13.7(7) no
C31 O9 C34 N8 -166.5(4) no
C34 O9 C31 C30 -66.1(6) no
C34 O9 C31 C32 176.4(4) no
C34 O9 C31 C33 58.1(5) no
C12 N6 C15 N7 166.9(3) no
C12 N6 C15 C14 -9.8(4) no
C15 N6 C12 C13 16.3(4) no
C12 N6 C22 O2 -15.1(5) no
C12 N6 C22 C21 157.8(3) no
C22 N6 C12 C13 -159.3(3) no
C15 N6 C22 O2 170.5(3) no
C15 N6 C22 C21 -16.6(6) no
C22 N6 C15 N7 -18.2(6) no
C22 N6 C15 C14 165.0(3) no
C15 N7 C18 C17 1.4(7) no
C18 N7 C15 N6 -178.1(4) no
C18 N7 C15 C14 -1.9(6) no
C23 N8 C34 O9 169.7(3) no
C23 N8 C34 O10 -10.5(7) no
C34 N8 C23 C21 162.1(3) no
C34 N8 C23 C24 -75.4(4) no
N6 C12 C13 C14 -16.0(5) no
C12 C13 C14 C15 11.0(6) no
C12 C13 C14 C16 -167.7(5) no
C13 C14 C15 N6 -1.0(5) no
C13 C14 C15 N7 -177.6(4) no
C13 C14 C16 C17 178.5(6) no
C15 C14 C16 C17 -0.2(9) no
C16 C14 C15 N6 178.0(5) no
C16 C14 C15 N7 1.4(8) no
C14 C16 C17 C18 -0.1(11) no
C16 C17 C18 N7 -0.5(11) no
F3 C19 C20 F1 -73.5(6) no
F3 C19 C20 F11 174.6(5) no
F3 C19 C20 C21 52.8(8) no
F4 C19 C20 F1 165.0(4) no
F4 C19 C20 F11 53.0(5) no
F4 C19 C20 C21 -68.7(6) no
F5 C19 C20 F1 47.2(7) no
F5 C19 C20 F11 -64.8(7) no
F5 C19 C20 C21 173.4(5) no
F1 C20 C21 C22 68.7(4) no
F1 C20 C21 C23 -48.9(5) no
F11 C20 C21 C22 -173.2(3) no
F11 C20 C21 C23 69.2(4) no
C19 C20 C21 C22 -54.7(6) no
C19 C20 C21 C23 -172.3(5) no
C20 C21 C22 O2 -57.9(4) no
C20 C21 C22 N6 129.1(3) no
C20 C21 C23 N8 -61.7(4) no
C20 C21 C23 C24 174.3(3) no
C22 C21 C23 N8 175.5(3) no
C22 C21 C23 C24 51.6(3) no
C23 C21 C22 O2 64.6(4) no
C23 C21 C22 N6 -108.4(3) no
N8 C23 C24 C25 126.9(5) no
N8 C23 C24 C29 -56.5(6) no
C21 C23 C24 C25 -109.0(5) no
C21 C23 C24 C29 67.6(6) no
C23 C24 C25 C26 177.5(6) no
C23 C24 C29 C28 -177.4(5) no
C25 C24 C29 C28 -0.7(11) no
C29 C24 C25 C26 1.0(12) no
C24 C25 C26 C27 1.1(19) no
C25 C26 C27 C28 -4(3) no
C26 C27 C28 C29 4(3) no
C27 C28 C29 C24 -1.3(16) no
